data_7033094
loop_
_publ_author_name
'Zhou, Jian'
'Xiao, Hong'
'Xiao, Hong-Ping'
'Yang, Tao'
'Zou, Hua-Hong'
'Liu, Xing'
'Zhao, Rong-Qing'
'Tang, Qiuling'

_publ_section_title
;
 Two types of lanthanide selenidostannates(IV) first prepared under the
 same solvothermal conditions.
;
_journal_issue 3
_journal_name_full 'Dalton transactions (Cambridge, England : 2003)'
_journal_page_first 1350
_journal_page_last 1357
_journal_paper_doi 10.1039/c4dt03099k
_journal_volume 44
_journal_year 2015
_chemical_formula_moiety 'C8 H24 Dy N5 O Se3 Sn'
_chemical_formula_sum 'C8 H24 Dy N5 O Se3 Sn'
_chemical_formula_weight 724.41
_chemical_name_systematic
; 
 ? 
;
_space_group_IT_number 61
_symmetry_cell_setting orthorhombic
_symmetry_space_group_name_Hall '-P 2ac 2ab'
_symmetry_space_group_name_H-M 'P b c a'
_atom_sites_solution_hydrogens geom
_atom_sites_solution_primary direct
_atom_sites_solution_secondary difmap
_audit_creation_method SHELXL-97
_cell_angle_alpha 90.00
_cell_angle_beta 90.00
_cell_angle_gamma 90.00
_cell_formula_units_Z 8
_cell_length_a 12.4132(3)
_cell_length_b 13.5901(4)
_cell_length_c 20.6722(6)
_cell_measurement_reflns_used 11694
_cell_measurement_temperature 296(2)
_cell_measurement_theta_max 28.949
_cell_measurement_theta_min 2.970
_cell_volume 3487.33(17)
_computing_cell_refinement 'CrystalClear, Ver. 1.30 (Rigaku/MSC, 2001)'
_computing_data_collection 'CrystalClear, Ver. 1.30 (Rigaku/MSC, 2001)'
_computing_data_reduction 'CrystalStructure, Ver. 3.60 (Rigaku/MSC, 2004)'
_computing_molecular_graphics 'ORTEPII (Johnson, 1976)'
_computing_publication_material SHELXL97
_computing_structure_refinement 'SHELXL97 (Sheldrick, 1997)'
_computing_structure_solution 'SHELXS97 (Sheldrick, 1990)'
_diffrn_ambient_temperature 296(2)
_diffrn_detector_area_resol_mean 7.31
_diffrn_measured_fraction_theta_full 0.999
_diffrn_measured_fraction_theta_max 0.999
_diffrn_measurement_device_type 'Rigaku Mercury'
_diffrn_measurement_method \w
_diffrn_radiation_monochromator graphite
_diffrn_radiation_source 'fine-focus sealed tube'
_diffrn_radiation_type MoK\a
_diffrn_radiation_wavelength 0.71073
_diffrn_reflns_av_R_equivalents 0.0349
_diffrn_reflns_av_unetI/netI 0.0379
_diffrn_reflns_limit_h_max 13
_diffrn_reflns_limit_h_min -14
_diffrn_reflns_limit_k_max 10
_diffrn_reflns_limit_k_min -16
_diffrn_reflns_limit_l_max 24
_diffrn_reflns_limit_l_min -24
_diffrn_reflns_number 9935
_diffrn_reflns_theta_full 25.10
_diffrn_reflns_theta_max 25.10
_diffrn_reflns_theta_min 2.97
_exptl_absorpt_coefficient_mu 11.947
_exptl_absorpt_correction_T_max 0.5865
_exptl_absorpt_correction_T_min 0.2223
_exptl_absorpt_correction_type multi-scan
_exptl_absorpt_process_details 'Jacobson, R. (1998) Private communication'
_exptl_crystal_colour orange
_exptl_crystal_density_diffrn 2.759
_exptl_crystal_density_method 'not measured'
_exptl_crystal_description sheet
_exptl_crystal_F_000 2664
_exptl_crystal_size_max 0.18
_exptl_crystal_size_mid 0.12
_exptl_crystal_size_min 0.05
_refine_diff_density_max 6.600
_refine_diff_density_min -1.767
_refine_diff_density_rms 0.313
_refine_ls_extinction_method none
_refine_ls_goodness_of_fit_ref 1.077
_refine_ls_hydrogen_treatment constr
_refine_ls_matrix_type full
_refine_ls_number_parameters 172
_refine_ls_number_reflns 3104
_refine_ls_number_restraints 234
_refine_ls_restrained_S_all 1.050
_refine_ls_R_factor_all 0.0658
_refine_ls_R_factor_gt 0.0570
_refine_ls_shift/su_max 0.000
_refine_ls_shift/su_mean 0.000
_refine_ls_structure_factor_coef Fsqd
_refine_ls_weighting_details 'calc w=1/[\s^2^(Fo^2^)+(0.0689P)^2^+106.6697P] where P=(Fo^2^+2Fc^2^)/3'
_refine_ls_weighting_scheme calc
_refine_ls_wR_factor_gt 0.1444
_refine_ls_wR_factor_ref 0.1506
_reflns_number_gt 2650
_reflns_number_total 3104
_reflns_threshold_expression >2sigma(I)
_cod_data_source_file c4dt03099k2.cif
_cod_data_source_block Ic
_cod_depositor_comments 'Adding full bibliography for 7033092--7033100.cif.'
_cod_original_sg_symbol_Hall '-P 2ac 2ab '
_cod_original_sg_symbol_H-M Pbca
_cod_database_code 7033094

loop_
_symmetry_equiv_pos_as_xyz
'x, y, z'
'-x+1/2, -y, z+1/2'
'-x, y+1/2, -z+1/2'
'x+1/2, -y+1/2, -z'
'-x, -y, -z'
'x-1/2, y, -z-1/2'
'x, -y-1/2, z-1/2'
'-x-1/2, y-1/2, z'

loop_
_atom_site_label
_atom_site_type_symbol
_atom_site_fract_x
_atom_site_fract_y
_atom_site_fract_z
_atom_site_U_iso_or_equiv
_atom_site_adp_type
_atom_site_occupancy
_atom_site_symmetry_multiplicity
_atom_site_calc_flag
_atom_site_refinement_flags
Dy1 Dy 0.54600(4) 0.52119(4) 0.41530(3) 0.0177(2) Uani 1 1 d .
Sn1 Sn 0.91229(7) 0.53376(7) 0.43794(4) 0.0236(2) Uani 1 1 d .
Se1 Se 0.74330(10) 0.61860(11) 0.46858(7) 0.0312(3) Uani 1 1 d .
Se2 Se 0.92808(13) 0.50477(13) 0.32086(7) 0.0400(4) Uani 1 1 d .
Se3 Se 1.07142(11) 0.62392(10) 0.49206(7) 0.0311(3) Uani 1 1 d .
O1W O 0.4941(7) 0.5944(6) 0.5099(4) 0.0241(18) Uani 1 1 d .
H1WA H 0.4275 0.5836 0.5162 0.036 Uiso 1 1 d R
N1 N 0.6372(10) 0.5596(8) 0.3079(6) 0.0404(19) Uani 1 1 d DU
H1A H 0.7083 0.5488 0.3127 0.049 Uiso 1 1 calc R
H1B H 0.6129 0.5162 0.2784 0.049 Uiso 1 1 calc R
N2 N 0.5073(8) 0.6959(9) 0.3781(6) 0.041(2) Uani 1 1 d DU
H2C H 0.5103 0.7354 0.4136 0.050 Uiso 1 1 calc R
N3 N 0.3429(9) 0.5522(8) 0.3974(6) 0.0377(19) Uani 1 1 d DU
H3C H 0.3117 0.5352 0.4356 0.045 Uiso 1 1 calc R
N4 N 0.4567(8) 0.3970(8) 0.3400(6) 0.0345(18) Uani 1 1 d DU
H4C H 0.4657 0.4193 0.2988 0.041 Uiso 1 1 calc R
N5 N 0.6739(9) 0.3766(8) 0.3859(5) 0.035(2) Uani 1 1 d DU
H5A H 0.7371 0.4014 0.3722 0.042 Uiso 1 1 calc R
H5B H 0.6869 0.3410 0.4217 0.042 Uiso 1 1 calc R
C1 C 0.6234(14) 0.6576(9) 0.2815(7) 0.051(3) Uani 1 1 d DU
H1C H 0.5687 0.6561 0.2480 0.061 Uiso 1 1 calc R
H1D H 0.6904 0.6790 0.2619 0.061 Uiso 1 1 calc R
C2 C 0.5909(12) 0.7294(11) 0.3331(7) 0.054(2) Uani 1 1 d DU
H2A H 0.6544 0.7466 0.3579 0.065 Uiso 1 1 calc R
H2B H 0.5656 0.7890 0.3122 0.065 Uiso 1 1 calc R
C3 C 0.4017(9) 0.7080(13) 0.3495(8) 0.051(2) Uani 1 1 d DU
H3A H 0.4019 0.6812 0.3060 0.062 Uiso 1 1 calc R
H3B H 0.3847 0.7776 0.3465 0.062 Uiso 1 1 calc R
C4 C 0.3163(11) 0.6565(9) 0.3893(8) 0.046(2) Uani 1 1 d DU
H4A H 0.3112 0.6876 0.4315 0.055 Uiso 1 1 calc R
H4B H 0.2470 0.6627 0.3681 0.055 Uiso 1 1 calc R
C5 C 0.2892(12) 0.4897(9) 0.3493(7) 0.042(2) Uani 1 1 d DU
H5C H 0.2970 0.5180 0.3065 0.050 Uiso 1 1 calc R
H5D H 0.2130 0.4846 0.3591 0.050 Uiso 1 1 calc R
C6 C 0.3410(8) 0.3886(9) 0.3514(7) 0.038(2) Uani 1 1 d DU
H6A H 0.3284 0.3587 0.3934 0.046 Uiso 1 1 calc R
H6B H 0.3089 0.3467 0.3187 0.046 Uiso 1 1 calc R
C7 C 0.5103(9) 0.3013(9) 0.3443(7) 0.037(2) Uani 1 1 d DU
H7A H 0.4819 0.2578 0.3112 0.044 Uiso 1 1 calc R
H7B H 0.4953 0.2720 0.3862 0.044 Uiso 1 1 calc R
C8 C 0.6307(9) 0.3115(11) 0.3357(6) 0.039(2) Uani 1 1 d DU
H8A H 0.6646 0.2473 0.3388 0.047 Uiso 1 1 calc R
H8B H 0.6463 0.3385 0.2933 0.047 Uiso 1 1 calc R

loop_
_atom_site_aniso_label
_atom_site_aniso_U_11
_atom_site_aniso_U_22
_atom_site_aniso_U_33
_atom_site_aniso_U_23
_atom_site_aniso_U_13
_atom_site_aniso_U_12
Dy1 0.0189(3) 0.0176(3) 0.0167(3) 0.0003(2) 0.0002(2) 0.0004(2)
Sn1 0.0198(4) 0.0291(5) 0.0219(5) -0.0016(4) -0.0014(3) -0.0001(3)
Se1 0.0216(6) 0.0388(8) 0.0332(7) -0.0083(6) -0.0016(6) 0.0028(6)
Se2 0.0426(8) 0.0538(10) 0.0234(7) -0.0072(7) 0.0034(7) 0.0015(7)
Se3 0.0293(7) 0.0244(7) 0.0395(8) 0.0032(6) -0.0060(6) -0.0070(5)
O1W 0.022(4) 0.029(5) 0.022(4) 0.001(4) 0.004(4) 0.001(4)
N1 0.042(4) 0.040(4) 0.039(4) 0.003(4) 0.002(3) -0.004(4)
N2 0.040(4) 0.039(4) 0.046(4) 0.006(4) -0.003(4) -0.001(4)
N3 0.036(4) 0.037(4) 0.040(4) 0.003(4) 0.001(4) 0.000(4)
N4 0.033(4) 0.035(4) 0.035(4) -0.002(3) -0.003(3) -0.004(3)
N5 0.033(4) 0.035(4) 0.038(4) -0.005(4) -0.002(4) 0.000(4)
C1 0.049(5) 0.048(5) 0.054(5) 0.014(5) 0.001(5) 0.001(5)
C2 0.056(5) 0.050(5) 0.057(5) 0.009(4) -0.001(4) -0.002(4)
C3 0.050(4) 0.048(4) 0.056(4) 0.008(4) -0.003(4) 0.000(4)
C4 0.042(4) 0.043(4) 0.052(4) 0.004(4) 0.002(4) 0.003(4)
C5 0.039(4) 0.044(4) 0.043(4) 0.000(4) -0.004(4) -0.002(4)
C6 0.035(4) 0.039(4) 0.041(4) -0.003(4) -0.002(4) -0.002(4)
C7 0.037(4) 0.034(4) 0.040(4) -0.004(4) -0.004(4) -0.003(4)
C8 0.038(4) 0.039(4) 0.040(4) -0.005(4) -0.001(4) 0.003(4)

loop_
_atom_type_symbol
_atom_type_description
_atom_type_scat_dispersion_real
_atom_type_scat_dispersion_imag
_atom_type_scat_source
C C 0.0033 0.0016 'International Tables Vol C Tables 4.2.6.8 and 6.1.1.4'
H H 0.0000 0.0000 'International Tables Vol C Tables 4.2.6.8 and 6.1.1.4'
N N 0.0061 0.0033 'International Tables Vol C Tables 4.2.6.8 and 6.1.1.4'
O O 0.0106 0.0060 'International Tables Vol C Tables 4.2.6.8 and 6.1.1.4'
Se Se -0.0929 2.2259 'International Tables Vol C Tables 4.2.6.8 and 6.1.1.4'
Sn Sn -0.6537 1.4246 'International Tables Vol C Tables 4.2.6.8 and 6.1.1.4'
Dy Dy -0.1892 4.4098 'International Tables Vol C Tables 4.2.6.8 and 6.1.1.4'

loop_
_geom_angle_atom_site_label_1
_geom_angle_atom_site_label_2
_geom_angle_atom_site_label_3
_geom_angle
_geom_angle_site_symmetry_1
_geom_angle_site_symmetry_3
O1W Dy1 O1W 69.8(4) 5_666 .
O1W Dy1 N2 144.6(3) 5_666 .
O1W Dy1 N2 78.4(4) . .
O1W Dy1 N1 146.8(3) 5_666 .
O1W Dy1 N1 141.4(3) . .
N2 Dy1 N1 68.2(4) . .
O1W Dy1 N4 82.0(3) 5_666 .
O1W Dy1 N4 133.5(3) . .
N2 Dy1 N4 110.6(4) . .
N1 Dy1 N4 78.2(4) . .
O1W Dy1 N3 89.8(3) 5_666 .
O1W Dy1 N3 77.1(3) . .
N2 Dy1 N3 67.7(3) . .
N1 Dy1 N3 106.0(4) . .
N4 Dy1 N3 66.2(3) . .
O1W Dy1 N5 76.6(3) 5_666 .
O1W Dy1 N5 134.5(3) . .
N2 Dy1 N5 138.7(4) . .
N1 Dy1 N5 71.3(4) . .
N4 Dy1 N5 67.8(3) . .
N3 Dy1 N5 133.3(3) . .
O1W Dy1 Se1 103.7(2) 5_666 .
O1W Dy1 Se1 73.9(2) . .
N2 Dy1 Se1 81.5(3) . .
N1 Dy1 Se1 82.3(3) . .
N4 Dy1 Se1 150.8(2) . .
N3 Dy1 Se1 141.2(2) . .
N5 Dy1 Se1 85.5(2) . .
O1W Dy1 Dy1 35.2(2) 5_666 5_666
O1W Dy1 Dy1 34.7(2) . 5_666
N2 Dy1 Dy1 111.8(3) . 5_666
N1 Dy1 Dy1 170.7(3) . 5_666
N4 Dy1 Dy1 109.8(3) . 5_666
N3 Dy1 Dy1 82.0(3) . 5_666
N5 Dy1 Dy1 106.9(3) . 5_666
Se1 Dy1 Dy1 88.48(3) . 5_666
Se2 Sn1 Se1 113.19(6) . .
Se2 Sn1 Se3 116.21(6) . .
Se1 Sn1 Se3 108.46(6) . .
Se2 Sn1 Se3 114.23(6) . 5_766
Se1 Sn1 Se3 107.94(6) . 5_766
Se3 Sn1 Se3 95.21(5) . 5_766
Sn1 Se1 Dy1 113.14(5) . .
Sn1 Se3 Sn1 84.79(5) . 5_766
Dy1 O1W Dy1 110.2(4) 5_666 .
Dy1 O1W H1WA 63.9 5_666 .
Dy1 O1W H1WA 109.2 . .
C1 N1 Dy1 117.6(9) . .
C1 N1 H1A 107.9 . .
Dy1 N1 H1A 107.9 . .
C1 N1 H1B 107.9 . .
Dy1 N1 H1B 107.9 . .
H1A N1 H1B 107.2 . .
C3 N2 C2 110.2(11) . .
C3 N2 Dy1 113.7(9) . .
C2 N2 Dy1 110.4(9) . .
C3 N2 H2C 107.4 . .
C2 N2 H2C 107.4 . .
Dy1 N2 H2C 107.4 . .
C4 N3 C5 112.4(11) . .
C4 N3 Dy1 113.2(8) . .
C5 N3 Dy1 116.5(8) . .
C4 N3 H3C 104.4 . .
C5 N3 H3C 104.4 . .
Dy1 N3 H3C 104.4 . .
C6 N4 C7 111.5(9) . .
C6 N4 Dy1 112.3(8) . .
C7 N4 Dy1 110.7(8) . .
C6 N4 H4C 107.3 . .
C7 N4 H4C 107.3 . .
Dy1 N4 H4C 107.3 . .
C8 N5 Dy1 113.5(8) . .
C8 N5 H5A 108.9 . .
Dy1 N5 H5A 108.9 . .
C8 N5 H5B 108.9 . .
Dy1 N5 H5B 108.9 . .
H5A N5 H5B 107.7 . .
N1 C1 C2 111.2(12) . .
N1 C1 H1C 109.4 . .
C2 C1 H1C 109.4 . .
N1 C1 H1D 109.4 . .
C2 C1 H1D 109.4 . .
H1C C1 H1D 108.0 . .
N2 C2 C1 116.0(13) . .
N2 C2 H2A 108.3 . .
C1 C2 H2A 108.3 . .
N2 C2 H2B 108.3 . .
C1 C2 H2B 108.3 . .
H2A C2 H2B 107.4 . .
N2 C3 C4 111.0(11) . .
N2 C3 H3A 109.4 . .
C4 C3 H3A 109.4 . .
N2 C3 H3B 109.4 . .
C4 C3 H3B 109.4 . .
H3A C3 H3B 108.0 . .
N3 C4 C3 110.6(12) . .
N3 C4 H4A 109.5 . .
C3 C4 H4A 109.5 . .
N3 C4 H4B 109.5 . .
C3 C4 H4B 109.5 . .
H4A C4 H4B 108.1 . .
N3 C5 C6 108.2(11) . .
N3 C5 H5C 110.1 . .
C6 C5 H5C 110.1 . .
N3 C5 H5D 110.1 . .
C6 C5 H5D 110.1 . .
H5C C5 H5D 108.4 . .
N4 C6 C5 109.9(11) . .
N4 C6 H6A 109.7 . .
C5 C6 H6A 109.7 . .
N4 C6 H6B 109.7 . .
C5 C6 H6B 109.7 . .
H6A C6 H6B 108.2 . .
N4 C7 C8 111.1(10) . .
N4 C7 H7A 109.4 . .
C8 C7 H7A 109.4 . .
N4 C7 H7B 109.4 . .
C8 C7 H7B 109.4 . .
H7A C7 H7B 108.0 . .
N5 C8 C7 109.5(10) . .
N5 C8 H8A 109.8 . .
C7 C8 H8A 109.8 . .
N5 C8 H8B 109.8 . .
C7 C8 H8B 109.8 . .
H8A C8 H8B 108.2 . .

loop_
_geom_bond_atom_site_label_1
_geom_bond_atom_site_label_2
_geom_bond_distance
_geom_bond_site_symmetry_2
Dy1 O1W 2.259(8) 5_666
Dy1 O1W 2.288(8) .
Dy1 N2 2.541(12) .
Dy1 N1 2.546(12) .
Dy1 N4 2.550(11) .
Dy1 N3 2.583(11) .
Dy1 N5 2.598(11) .
Dy1 Se1 2.9938(14) .
Dy1 Dy1 3.7281(11) 5_666
Sn1 Se2 2.4599(17) .
Sn1 Se1 2.4761(15) .
Sn1 Se3 2.5797(16) .
Sn1 Se3 2.5936(16) 5_766
Se3 Sn1 2.5936(16) 5_766
O1W Dy1 2.259(8) 5_666
O1W H1WA 0.8500 .
N1 C1 1.450(9) .
N1 H1A 0.9000 .
N1 H1B 0.9000 .
N2 C3 1.448(9) .
N2 C2 1.466(9) .
N2 H2C 0.9100 .
N3 C4 1.465(9) .
N3 C5 1.468(9) .
N3 H3C 0.9100 .
N4 C6 1.461(9) .
N4 C7 1.464(9) .
N4 H4C 0.9100 .
N5 C8 1.464(9) .
N5 H5A 0.9000 .
N5 H5B 0.9000 .
C1 C2 1.501(9) .
C1 H1C 0.9700 .
C1 H1D 0.9700 .
C2 H2A 0.9700 .
C2 H2B 0.9700 .
C3 C4 1.514(9) .
C3 H3A 0.9700 .
C3 H3B 0.9700 .
C4 H4A 0.9700 .
C4 H4B 0.9700 .
C5 C6 1.517(9) .
C5 H5C 0.9700 .
C5 H5D 0.9700 .
C6 H6A 0.9700 .
C6 H6B 0.9700 .
C7 C8 1.512(9) .
C7 H7A 0.9700 .
C7 H7B 0.9700 .
C8 H8A 0.9700 .
C8 H8B 0.9700 .
